data_7130328
loop_
_publ_author_name
'Karjee, Pallab'
'Mishra, Manmath'
'Debnath, Bijoy'
'Punniyamurthy, Tharmalingam'

_publ_section_title
;
 Expedient Ni(OTf)2/visible light photoredox-catalyzed annulation of
 donor-acceptor cyclopropanes with cyclic secondary amines
;
_journal_name_full 'Chemical Communications'
_journal_paper_doi 10.1039/D2CC02941C
_journal_year 2022
_chemical_formula_sum 'C26 H25 N O4'
_chemical_formula_weight 415.47
_space_group_crystal_system monoclinic
_space_group_IT_number 14
_space_group_name_Hall '-P 2ybc'
_space_group_name_H-M_alt 'P 1 21/c 1'
_atom_sites_solution_hydrogens geom
_audit_creation_method SHELXL-2014/7
_audit_update_record
;
2022-04-01 deposited with the CCDC.	2022-07-06 downloaded from the CCDC.
;
_cell_angle_alpha 90
_cell_angle_beta 93.892(2)
_cell_angle_gamma 90
_cell_formula_units_Z 4
_cell_length_a 15.1009(6)
_cell_length_b 7.6217(3)
_cell_length_c 19.2497(7)
_cell_measurement_reflns_used 7462
_cell_measurement_temperature 296(2)
_cell_measurement_theta_max 19.85
_cell_measurement_theta_min 2.44
_cell_volume 2210.43(15)
_computing_structure_refinement 'SHELXL-2014/7 (Sheldrick, 2014)'
_diffrn_ambient_temperature 296(2)
_diffrn_measured_fraction_theta_full 1.000
_diffrn_measured_fraction_theta_max 1.000
_diffrn_measurement_device_type 'Bruker APEX-II CCD'
_diffrn_measurement_method '\f and \w scans'
_diffrn_radiation_type MoK\a
_diffrn_radiation_wavelength 0.71073
_diffrn_reflns_av_R_equivalents 0.0701
_diffrn_reflns_av_unetI/netI 0.0298
_diffrn_reflns_Laue_measured_fraction_full 1.000
_diffrn_reflns_Laue_measured_fraction_max 1.000
_diffrn_reflns_limit_h_max 17
_diffrn_reflns_limit_h_min -17
_diffrn_reflns_limit_k_max 9
_diffrn_reflns_limit_k_min -9
_diffrn_reflns_limit_l_max 22
_diffrn_reflns_limit_l_min -22
_diffrn_reflns_number 56496
_diffrn_reflns_point_group_measured_fraction_full 1.000
_diffrn_reflns_point_group_measured_fraction_max 1.000
_diffrn_reflns_theta_full 25.047
_diffrn_reflns_theta_max 25.047
_diffrn_reflns_theta_min 1.352
_exptl_absorpt_coefficient_mu 0.084
_exptl_absorpt_correction_type none
_exptl_absorpt_process_details none
_exptl_crystal_colour colourless
_exptl_crystal_density_diffrn 1.248
_exptl_crystal_description block
_exptl_crystal_F_000 880
_exptl_crystal_size_max 0.32
_exptl_crystal_size_mid 0.25
_exptl_crystal_size_min 0.24
_refine_diff_density_max 0.177
_refine_diff_density_min -0.184
_refine_diff_density_rms 0.042
_refine_ls_extinction_method none
_refine_ls_goodness_of_fit_ref 1.060
_refine_ls_hydrogen_treatment constr
_refine_ls_matrix_type full
_refine_ls_number_parameters 282
_refine_ls_number_reflns 3907
_refine_ls_number_restraints 0
_refine_ls_restrained_S_all 1.060
_refine_ls_R_factor_all 0.0695
_refine_ls_R_factor_gt 0.0461
_refine_ls_shift/su_max 0.000
_refine_ls_shift/su_mean 0.000
_refine_ls_structure_factor_coef Fsqd
_refine_ls_weighting_details 'w=1/[\s^2^(Fo^2^)+(0.0500P)^2^+0.6000P] where P=(Fo^2^+2Fc^2^)/3'
_refine_ls_weighting_scheme calc
_refine_ls_wR_factor_gt 0.1055
_refine_ls_wR_factor_ref 0.1214
_reflns_Friedel_coverage 0.000
_reflns_number_gt 2799
_reflns_number_total 3907
_reflns_threshold_expression 'I > 2\s(I)'
_cod_data_source_file d2cc02941c2.cif
_cod_data_source_block PK-233
_cod_original_sg_symbol_H-M 'P 21/c'
_cod_database_code 7130328
_shelx_shelxl_version_number 2014/7
_shelx_space_group_comment
;
The symmetry employed for this shelxl refinement is uniquely defined
by the following loop, which should always be used as a source of
symmetry information in preference to the above space-group names.
They are only intended as comments.
;

loop_
_space_group_symop_operation_xyz
'x, y, z'
'-x, y+1/2, -z+1/2'
'-x, -y, -z'
'x, -y-1/2, z-1/2'

loop_
_atom_site_label
_atom_site_type_symbol
_atom_site_fract_x
_atom_site_fract_y
_atom_site_fract_z
_atom_site_U_iso_or_equiv
_atom_site_adp_type
_atom_site_occupancy
_atom_site_site_symmetry_order
_atom_site_calc_flag
_atom_site_refinement_flags_posn
_atom_site_refinement_flags_adp
_atom_site_refinement_flags_occupancy
_atom_site_disorder_assembly
_atom_site_disorder_group
C6 C 0.57768(12) 0.6873(2) 0.29465(9) 0.0410(4) Uani 1 1 d . . . . .
C5 C 0.61562(12) 0.5654(2) 0.34346(10) 0.0443(4) Uani 1 1 d . . . . .
C10 C 0.44404(11) 0.7009(2) 0.35864(9) 0.0402(4) Uani 1 1 d . . . . .
C21 C 0.23800(11) 0.8327(2) 0.43784(10) 0.0410(4) Uani 1 1 d . . . . .
H21 H 0.2215 0.9321 0.4074 0.049 Uiso 1 1 calc R U . . .
C7 C 0.49138(12) 0.7539(2) 0.30428(10) 0.0444(5) Uani 1 1 d . . . . .
H7 H 0.4665 0.8355 0.2728 0.053 Uiso 1 1 calc R U . . .
C11 C 0.35162(12) 0.7702(3) 0.36668(10) 0.0461(5) Uani 1 1 d . . . . .
H11 H 0.3425 0.8756 0.3380 0.055 Uiso 1 1 calc R U . . .
C22 C 0.20581(11) 0.6625(2) 0.39914(9) 0.0418(4) Uani 1 1 d . . . . .
C20 C 0.20946(12) 0.8768(2) 0.50962(10) 0.0419(4) Uani 1 1 d . . . . .
C15 C 0.27115(13) 0.9463(3) 0.55955(10) 0.0498(5) Uani 1 1 d . . . . .
C1 C 0.62747(13) 0.7399(3) 0.23839(11) 0.0539(5) Uani 1 1 d . . . . .
H1 H 0.6030 0.8194 0.2058 0.065 Uiso 1 1 calc R U . . .
C9 C 0.48257(13) 0.5772(3) 0.40648(10) 0.0510(5) Uani 1 1 d . . . . .
H9 H 0.4506 0.5390 0.4432 0.061 Uiso 1 1 calc R U . . .
C8 C 0.56558(13) 0.5135(3) 0.39953(11) 0.0545(5) Uani 1 1 d . . . . .
H8 H 0.5900 0.4343 0.4322 0.065 Uiso 1 1 calc R U . . .
C2 C 0.71023(15) 0.6760(3) 0.23132(12) 0.0614(6) Uani 1 1 d . . . . .
H2 H 0.7423 0.7132 0.1945 0.074 Uiso 1 1 calc R U . . .
C23 C 0.11583(13) 0.6839(3) 0.35979(10) 0.0506(5) Uani 1 1 d . . . . .
C24 C 0.20481(13) 0.5053(3) 0.44819(11) 0.0522(5) Uani 1 1 d . . . . .
C13 C 0.37942(13) 0.9702(3) 0.46645(12) 0.0572(6) Uani 1 1 d . . . . .
H13A H 0.3547 1.0739 0.4432 0.069 Uiso 1 1 calc R U . . .
H13B H 0.4422 0.9645 0.4589 0.069 Uiso 1 1 calc R U . . .
C4 C 0.70200(13) 0.5002(3) 0.33405(12) 0.0589(6) Uani 1 1 d . . . . .
H4 H 0.7278 0.4196 0.3656 0.071 Uiso 1 1 calc R U . . .
C19 C 0.12087(13) 0.8626(3) 0.52586(11) 0.0519(5) Uani 1 1 d . . . . .
H19 H 0.0786 0.8214 0.4924 0.062 Uiso 1 1 calc R U . . .
C12 C 0.27806(12) 0.6372(3) 0.34606(11) 0.0595(6) Uani 1 1 d . . . . .
H12A H 0.3012 0.5185 0.3485 0.071 Uiso 1 1 calc R U . . .
H12B H 0.2535 0.6593 0.2990 0.071 Uiso 1 1 calc R U . . .
C18 C 0.09512(15) 0.9090(3) 0.59111(12) 0.0647(6) Uani 1 1 d . . . . .
H18 H 0.0361 0.8981 0.6013 0.078 Uiso 1 1 calc R U . . .
C3 C 0.74749(14) 0.5547(3) 0.27914(13) 0.0634(6) Uani 1 1 d . . . . .
H3 H 0.8040 0.5106 0.2735 0.076 Uiso 1 1 calc R U . . .
C14 C 0.36643(14) 0.9794(3) 0.54327(12) 0.0631(6) Uani 1 1 d . . . . .
H14A H 0.3844 1.0945 0.5606 0.076 Uiso 1 1 calc R U . . .
H14B H 0.4044 0.8932 0.5674 0.076 Uiso 1 1 calc R U . . .
C16 C 0.24347(16) 0.9901(3) 0.62499(12) 0.0652(6) Uani 1 1 d . . . . .
H16 H 0.2848 1.0332 0.6587 0.078 Uiso 1 1 calc R U . . .
C17 C 0.15719(17) 0.9715(3) 0.64081(12) 0.0707(7) Uani 1 1 d . . . . .
H17 H 0.1404 1.0008 0.6849 0.085 Uiso 1 1 calc R U . . .
N1 N 0.33424(9) 0.8127(2) 0.43843(8) 0.0430(4) Uani 1 1 d . . . . .
O1 O 0.12873(10) 0.49291(18) 0.47830(8) 0.0637(4) Uani 1 1 d . . . . .
O3 O 0.08805(9) 0.5315(2) 0.33222(8) 0.0740(5) Uani 1 1 d . . . . .
O4 O 0.07550(10) 0.8180(2) 0.35168(9) 0.0826(5) Uani 1 1 d . . . . .
O2 O 0.26446(11) 0.4055(3) 0.45825(13) 0.1114(8) Uani 1 1 d . . . . .
C26 C 0.1190(2) 0.3480(3) 0.52582(15) 0.0922(9) Uani 1 1 d . . . . .
H26A H 0.1176 0.2396 0.5004 0.138 Uiso 1 1 calc R U . . .
H26B H 0.0647 0.3613 0.5485 0.138 Uiso 1 1 calc R U . . .
H26C H 0.1682 0.3470 0.5601 0.138 Uiso 1 1 calc R U . . .
C25 C 0.00046(16) 0.5301(5) 0.29634(15) 0.1026(11) Uani 1 1 d . . . . .
H25A H -0.0411 0.5846 0.3251 0.154 Uiso 1 1 calc R U . . .
H25B H -0.0174 0.4112 0.2868 0.154 Uiso 1 1 calc R U . . .
H25C H 0.0019 0.5936 0.2534 0.154 Uiso 1 1 calc R U . . .

loop_
_atom_site_aniso_label
_atom_site_aniso_U_11
_atom_site_aniso_U_22
_atom_site_aniso_U_33
_atom_site_aniso_U_23
_atom_site_aniso_U_13
_atom_site_aniso_U_12
C6 0.0388(10) 0.0416(10) 0.0428(10) -0.0045(8) 0.0051(8) -0.0053(8)
C5 0.0386(10) 0.0491(11) 0.0449(11) -0.0055(9) 0.0000(8) 0.0001(8)
C10 0.0361(10) 0.0447(10) 0.0400(10) 0.0001(8) 0.0031(8) -0.0009(8)
C21 0.0345(10) 0.0392(10) 0.0495(11) -0.0025(8) 0.0043(8) -0.0012(8)
C7 0.0451(11) 0.0433(10) 0.0450(11) 0.0047(8) 0.0044(9) 0.0008(8)
C11 0.0404(10) 0.0529(12) 0.0453(11) 0.0002(9) 0.0049(8) 0.0024(9)
C22 0.0328(9) 0.0468(11) 0.0456(10) -0.0072(8) 0.0008(8) 0.0002(8)
C20 0.0402(10) 0.0360(10) 0.0502(11) -0.0049(8) 0.0079(8) -0.0005(8)
C15 0.0503(11) 0.0456(11) 0.0536(12) -0.0096(9) 0.0044(9) -0.0035(9)
C1 0.0527(12) 0.0555(12) 0.0551(12) -0.0008(10) 0.0151(10) -0.0077(10)
C9 0.0483(12) 0.0615(13) 0.0439(11) 0.0112(10) 0.0079(9) 0.0032(10)
C8 0.0525(12) 0.0619(13) 0.0487(12) 0.0098(10) 0.0017(10) 0.0121(10)
C2 0.0549(13) 0.0661(14) 0.0656(14) -0.0134(12) 0.0209(11) -0.0110(11)
C23 0.0391(11) 0.0676(14) 0.0448(11) -0.0064(10) 0.0004(9) 0.0005(10)
C24 0.0417(11) 0.0422(11) 0.0711(14) -0.0072(10) -0.0085(10) -0.0009(9)
C13 0.0430(11) 0.0562(13) 0.0731(15) -0.0160(11) 0.0091(10) -0.0143(9)
C4 0.0440(12) 0.0679(14) 0.0640(14) -0.0063(11) -0.0025(10) 0.0076(10)
C19 0.0478(12) 0.0492(12) 0.0597(13) -0.0091(10) 0.0114(10) -0.0022(9)
C12 0.0386(11) 0.0798(15) 0.0605(13) -0.0235(11) 0.0064(9) -0.0033(10)
C18 0.0598(14) 0.0618(14) 0.0757(16) -0.0096(12) 0.0284(12) -0.0048(11)
C3 0.0381(11) 0.0765(16) 0.0763(16) -0.0223(13) 0.0100(11) 0.0002(11)
C14 0.0505(12) 0.0699(15) 0.0685(15) -0.0250(12) 0.0016(10) -0.0134(11)
C16 0.0734(16) 0.0683(15) 0.0541(13) -0.0180(11) 0.0057(11) -0.0089(12)
C17 0.0848(18) 0.0716(16) 0.0585(14) -0.0137(12) 0.0256(13) -0.0059(13)
N1 0.0324(8) 0.0481(9) 0.0490(9) -0.0096(7) 0.0068(7) -0.0044(7)
O1 0.0711(10) 0.0500(9) 0.0715(10) 0.0075(7) 0.0167(8) -0.0001(7)
O3 0.0527(9) 0.0880(12) 0.0783(11) -0.0230(9) -0.0173(8) -0.0126(8)
O4 0.0638(10) 0.0894(13) 0.0903(13) -0.0087(10) -0.0280(9) 0.0241(9)
O2 0.0605(11) 0.0782(13) 0.195(2) 0.0455(14) 0.0021(13) 0.0194(10)
C26 0.112(2) 0.0701(17) 0.094(2) 0.0273(15) 0.0018(17) -0.0249(16)
C25 0.0546(15) 0.159(3) 0.090(2) -0.0325(19) -0.0215(14) -0.0246(17)

loop_
_atom_type_symbol
_atom_type_description
_atom_type_scat_dispersion_real
_atom_type_scat_dispersion_imag
_atom_type_scat_source
C C 0.0033 0.0016 'International Tables Vol C Tables 4.2.6.8 and 6.1.1.4'
H H 0.0000 0.0000 'International Tables Vol C Tables 4.2.6.8 and 6.1.1.4'
N N 0.0061 0.0033 'International Tables Vol C Tables 4.2.6.8 and 6.1.1.4'
O O 0.0106 0.0060 'International Tables Vol C Tables 4.2.6.8 and 6.1.1.4'

loop_
_geom_angle_atom_site_label_1
_geom_angle_atom_site_label_2
_geom_angle_atom_site_label_3
_geom_angle
_geom_angle_site_symmetry_1
_geom_angle_site_symmetry_3
_geom_angle_publ_flag
C5 C6 C1 118.76(17) . . ?
C5 C6 C7 118.76(16) . . ?
C1 C6 C7 122.48(18) . . ?
C6 C5 C8 118.50(17) . . ?
C6 C5 C4 118.67(18) . . ?
C8 C5 C4 122.83(19) . . ?
C7 C10 C9 118.77(17) . . ?
C7 C10 C11 120.68(16) . . ?
C9 C10 C11 120.54(16) . . ?
N1 C21 C20 111.18(15) . . ?
N1 C21 C22 101.22(13) . . ?
C20 C21 C22 121.53(15) . . ?
C10 C7 C6 121.71(17) . . ?
N1 C11 C10 113.67(15) . . ?
N1 C11 C12 102.57(14) . . ?
C10 C11 C12 113.59(16) . . ?
C23 C22 C24 110.28(16) . . ?
C23 C22 C12 109.22(15) . . ?
C24 C22 C12 110.21(16) . . ?
C23 C22 C21 112.88(16) . . ?
C24 C22 C21 111.96(15) . . ?
C12 C22 C21 101.96(14) . . ?
C15 C20 C19 118.62(17) . . ?
C15 C20 C21 119.65(16) . . ?
C19 C20 C21 121.54(17) . . ?
C16 C15 C20 119.05(19) . . ?
C16 C15 C14 119.62(18) . . ?
C20 C15 C14 121.30(17) . . ?
C2 C1 C6 121.0(2) . . ?
C8 C9 C10 121.00(18) . . ?
C9 C8 C5 121.25(18) . . ?
C1 C2 C3 120.3(2) . . ?
O4 C23 O3 123.35(18) . . ?
O4 C23 C22 126.00(19) . . ?
O3 C23 C22 110.60(18) . . ?
O2 C24 O1 123.7(2) . . ?
O2 C24 C22 124.4(2) . . ?
O1 C24 C22 111.82(16) . . ?
N1 C13 C14 108.12(17) . . ?
C3 C4 C5 120.5(2) . . ?
C18 C19 C20 120.9(2) . . ?
C11 C12 C22 105.99(15) . . ?
C17 C18 C19 119.9(2) . . ?
C4 C3 C2 120.7(2) . . ?
C13 C14 C15 112.59(17) . . ?
C17 C16 C15 121.7(2) . . ?
C16 C17 C18 119.7(2) . . ?
C11 N1 C21 104.99(14) . . ?
C11 N1 C13 114.90(15) . . ?
C21 N1 C13 110.79(14) . . ?
C24 O1 C26 117.33(19) . . ?
C23 O3 C25 116.6(2) . . ?

loop_
_geom_bond_atom_site_label_1
_geom_bond_atom_site_label_2
_geom_bond_distance
_geom_bond_site_symmetry_2
_geom_bond_publ_flag
C6 C5 1.414(3) . ?
C6 C1 1.417(3) . ?
C6 C7 1.422(2) . ?
C5 C8 1.415(3) . ?
C5 C4 1.419(3) . ?
C10 C7 1.368(2) . ?
C10 C9 1.415(3) . ?
C10 C11 1.510(2) . ?
C21 N1 1.461(2) . ?
C21 C20 1.513(2) . ?
C21 C22 1.557(2) . ?
C11 N1 1.460(2) . ?
C11 C12 1.536(3) . ?
C22 C23 1.519(3) . ?
C22 C24 1.526(3) . ?
C22 C12 1.557(3) . ?
C20 C15 1.397(3) . ?
C20 C19 1.398(3) . ?
C15 C16 1.395(3) . ?
C15 C14 1.514(3) . ?
C1 C2 1.356(3) . ?
C9 C8 1.359(3) . ?
C2 C3 1.396(3) . ?
C23 O4 1.195(2) . ?
C23 O3 1.333(3) . ?
C24 O2 1.184(2) . ?
C24 O1 1.325(2) . ?
C13 N1 1.466(2) . ?
C13 C14 1.506(3) . ?
C4 C3 1.364(3) . ?
C19 C18 1.386(3) . ?
C18 C17 1.378(3) . ?
C16 C17 1.365(3) . ?
O1 C26 1.448(3) . ?
O3 C25 1.450(3) . ?
